data_7131759
loop_
_publ_author_name
'Ito, Yuki'
'Adachi, Akiya'
'Aikawa, Kohsuke'
'Nozaki, Kyoko'
'Okazoe, Takashi'

_publ_section_title
;
 N-Fluorobenzenesulfonimide (NFSI) analogs with deprotectable
 substituents: Synthesis of b-fluoroamines via catalytic aminofluorination
 of styrenes
;
_journal_name_full 'Chemical Communications'
_journal_paper_doi 10.1039/D3CC02292G
_journal_year 2023
_chemical_formula_moiety 'C12 H8 F N3 O8 S2'
_chemical_formula_sum 'C12 H8 F N3 O8 S2'
_chemical_formula_weight 405.33
_space_group_crystal_system monoclinic
_space_group_IT_number 14
_space_group_name_Hall '-P 2ybc'
_space_group_name_H-M_alt 'P 1 21/c 1'
_atom_sites_solution_hydrogens geom
_atom_sites_solution_primary dual
_audit_block_doi 10.5517/ccdc.csd.cc2f02n6
_audit_creation_date 2021-11-28
_audit_creation_method
;
Olex2 1.3
(compiled 2020.11.12 svn.r5f609507 for OlexSys, GUI svn.r6272)
;
_audit_update_record
;
2023-05-02 deposited with the CCDC.	2023-06-22 downloaded from the CCDC.
;
_cell_angle_alpha 90
_cell_angle_beta 94.123(4)
_cell_angle_gamma 90
_cell_formula_units_Z 4
_cell_length_a 7.6151(3)
_cell_length_b 12.0228(4)
_cell_length_c 17.3608(7)
_cell_measurement_reflns_used 4567
_cell_measurement_temperature 169.98(10)
_cell_measurement_theta_max 30.3360
_cell_measurement_theta_min 2.1040
_cell_volume 1585.35(10)
_computing_cell_refinement 'CrysAlisPro 1.171.41.99a (Rigaku OD, 2021)'
_computing_data_collection 'CrysAlisPro 1.171.41.99a (Rigaku OD, 2021)'
_computing_data_reduction 'CrysAlisPro 1.171.41.99a (Rigaku OD, 2021)'
_computing_molecular_graphics 'Olex2 1.3 (Dolomanov et al., 2009)'
_computing_publication_material 'Olex2 1.3 (Dolomanov et al., 2009)'
_computing_structure_refinement 'SHELXL 2018/3 (Sheldrick, 2015)'
_computing_structure_solution 'SHELXT 2018/2 (Sheldrick, 2018)'
_diffrn_ambient_temperature 170.15
_diffrn_detector_area_resol_mean 10.0000
_diffrn_measured_fraction_theta_full 0.952
_diffrn_measured_fraction_theta_max 0.939
_diffrn_measurement_details
;
List of Runs (angles in degrees, time in seconds):

  # Type    Start    End  Width  t~exp~   \w     \q     \k     \f   Frames
#--------------------------------------------------------------------------
  1  \w    -13.00 109.00   0.50  120.00    --   20.00  54.00 -60.00  244
  2  \w    -72.00 -37.00   0.50  120.00    --   20.00  54.00   0.00   70
  3  \w     -1.00  25.00   0.50  120.00    --   20.00  54.00   0.00   52
  4  \w     78.00 109.00   0.50  120.00    --   20.00  54.00   0.00   62
  5  \w      4.00  72.00   0.50  120.00    --   20.00  54.00-150.00  136
  6  \w    -35.00 -10.00   0.50  120.00    --   20.00  54.00-180.00   50
  7  \w     69.00  94.00   0.50  120.00    --   20.00  54.00-180.00   50
  8  \w    -57.00 -32.00   0.50  120.00    --   20.00  54.00 -60.00   50
;
_diffrn_measurement_device 'two-circle diffractometer'
_diffrn_measurement_device_type 'XtaLAB Mini II'
_diffrn_measurement_method '\w scans'
_diffrn_radiation_type MoK\a
_diffrn_radiation_wavelength 0.71073
_diffrn_reflns_av_R_equivalents 0.0154
_diffrn_reflns_av_unetI/netI 0.0202
_diffrn_reflns_Laue_measured_fraction_full 0.952
_diffrn_reflns_Laue_measured_fraction_max 0.939
_diffrn_reflns_limit_h_max 9
_diffrn_reflns_limit_h_min -9
_diffrn_reflns_limit_k_max 15
_diffrn_reflns_limit_k_min -14
_diffrn_reflns_limit_l_max 21
_diffrn_reflns_limit_l_min -18
_diffrn_reflns_number 7826
_diffrn_reflns_point_group_measured_fraction_full 0.952
_diffrn_reflns_point_group_measured_fraction_max 0.939
_diffrn_reflns_theta_full 25.242
_diffrn_reflns_theta_max 26.360
_diffrn_reflns_theta_min 2.062
_exptl_absorpt_coefficient_mu 0.398
_exptl_absorpt_correction_T_max 0.939
_exptl_absorpt_correction_T_min 0.851
_exptl_absorpt_correction_type analytical
_exptl_absorpt_process_details
;
CrysAlisPro 1.171.41.99a (Rigaku Oxford Diffraction, 2021)
Analytical numeric absorption correction using a multifaceted crystal
model based on expressions derived by R.C. Clark & J.S. Reid.
(Clark, R. C. & Reid, J. S. (1995). Acta Cryst. A51, 887-897)
Empirical absorption correction using spherical harmonics,
implemented in SCALE3 ABSPACK scaling algorithm.
;
_exptl_crystal_colour 'clear light colourless'
_exptl_crystal_colour_lustre clear
_exptl_crystal_colour_modifier light
_exptl_crystal_colour_primary colourless
_exptl_crystal_density_diffrn 1.698
_exptl_crystal_description needle
_exptl_crystal_F_000 824
_exptl_crystal_size_max 0.48
_exptl_crystal_size_mid 0.12
_exptl_crystal_size_min 0.1
_refine_diff_density_max 0.367
_refine_diff_density_min -0.308
_refine_diff_density_rms 0.049
_refine_ls_extinction_coef 0.0021(7)
_refine_ls_extinction_expression Fc^*^=kFc[1+0.001xFc^2^\l^3^/sin(2\q)]^-1/4^
_refine_ls_extinction_method 'SHELXL-2018/3 (Sheldrick 2018)'
_refine_ls_goodness_of_fit_ref 1.066
_refine_ls_hydrogen_treatment constr
_refine_ls_matrix_type full
_refine_ls_number_parameters 236
_refine_ls_number_reflns 3042
_refine_ls_number_restraints 0
_refine_ls_restrained_S_all 1.066
_refine_ls_R_factor_all 0.0352
_refine_ls_R_factor_gt 0.0287
_refine_ls_shift/su_max 0.001
_refine_ls_shift/su_mean 0.000
_refine_ls_structure_factor_coef Fsqd
_refine_ls_weighting_details 'w=1/[\s^2^(Fo^2^)+(0.0361P)^2^+0.6669P] where P=(Fo^2^+2Fc^2^)/3'
_refine_ls_weighting_scheme calc
_refine_ls_wR_factor_gt 0.0729
_refine_ls_wR_factor_ref 0.0754
_reflns_Friedel_coverage 0.000
_reflns_number_gt 2660
_reflns_number_total 3042
_reflns_threshold_expression 'I > 2\s(I)'
_cod_data_source_file d3cc02292g2.cif
_cod_data_source_block 4-nsnsnf_auto
_cod_database_code 7131759
_shelx_shelxl_version_number 2018/3
_shelx_space_group_comment
;
The symmetry employed for this shelxl refinement is uniquely defined
by the following loop, which should always be used as a source of
symmetry information in preference to the above space-group names.
They are only intended as comments.
;
_shelx_estimated_absorpt_t_max 0.961
_shelx_estimated_absorpt_t_min 0.832
_olex2_refinement_description
;
1. Fixed Uiso
 At 1.2 times of:
  All C(H) groups
2.a Aromatic/amide H refined with riding coordinates:
 C00H(H00H), C00I(H00I), C00L(H00L), C00M(H00M), C00N(H00N), C00O(H00O),
 C00P(H00P), C00Q(H00Q)
;
_olex2_submission_special_instructions 'No special instructions were received'
_oxdiff_exptl_absorpt_empirical_details
;
Empirical correction (ABSPACK) includes:
- Absorption correction using spherical harmonics
- Frame scaling
;

loop_
_space_group_symop_operation_xyz
'x, y, z'
'-x, y+1/2, -z+1/2'
'-x, -y, -z'
'x, -y-1/2, z-1/2'

loop_
_atom_site_label
_atom_site_type_symbol
_atom_site_fract_x
_atom_site_fract_y
_atom_site_fract_z
_atom_site_U_iso_or_equiv
_atom_site_adp_type
_atom_site_occupancy
_atom_site_site_symmetry_order
_atom_site_calc_flag
_atom_site_refinement_flags_posn
_atom_site_refinement_flags_adp
_atom_site_refinement_flags_occupancy
_atom_site_disorder_assembly
_atom_site_disorder_group
S001 S 0.23585(5) 0.60132(3) 0.60811(2) 0.02364(12) Uani 1 1 d . . . . .
S002 S 0.33219(6) 0.71979(3) 0.75777(2) 0.02541(12) Uani 1 1 d . . . . .
F003 F 0.47094(13) 0.54475(8) 0.70943(6) 0.0320(2) Uani 1 1 d . . . . .
O004 O 0.16104(16) 0.76746(10) 0.75251(7) 0.0335(3) Uani 1 1 d . . . . .
O005 O 0.38147(17) 0.63383(10) 0.56657(7) 0.0350(3) Uani 1 1 d . . . . .
O006 O 0.07733(17) 0.66367(10) 0.60365(7) 0.0336(3) Uani 1 1 d . . . . .
O007 O 0.41541(18) 0.68554(11) 0.82965(7) 0.0361(3) Uani 1 1 d . . . . .
O008 O -0.06969(17) 0.50956(11) 0.70379(8) 0.0382(3) Uani 1 1 d . . . . .
N009 N 0.30252(17) 0.59646(11) 0.70655(8) 0.0228(3) Uani 1 1 d . . . . .
N00A N -0.10645(19) 0.46297(13) 0.64238(9) 0.0310(3) Uani 1 1 d . . . . .
O00B O 0.7647(2) 1.05248(14) 0.53477(9) 0.0544(4) Uani 1 1 d . . . . .
O00C O -0.25436(17) 0.45536(15) 0.61062(10) 0.0561(4) Uani 1 1 d . . . . .
N00D N 0.8255(2) 0.99436(14) 0.58793(10) 0.0388(4) Uani 1 1 d . . . . .
O1 O 0.9817(2) 0.99062(15) 0.60924(11) 0.0630(5) Uani 1 1 d . . . . .
C00F C 0.1954(2) 0.45835(13) 0.59183(9) 0.0217(3) Uani 1 1 d . . . . .
C00G C 0.0360(2) 0.40618(14) 0.60450(9) 0.0235(3) Uani 1 1 d . . . . .
C00H C 0.4090(2) 0.87874(14) 0.65448(10) 0.0282(4) Uani 1 1 d . . . . .
H00H H 0.285356 0.888568 0.645995 0.034 Uiso 1 1 calc R U . . .
C00I C 0.3262(2) 0.39845(14) 0.55867(9) 0.0264(4) Uani 1 1 d . . . . .
H00I H 0.434254 0.433440 0.549015 0.032 Uiso 1 1 calc R U . . .
C00J C 0.4782(2) 0.80030(13) 0.70728(10) 0.0247(4) Uani 1 1 d . . . . .
C00K C 0.7026(2) 0.92411(14) 0.62903(10) 0.0291(4) Uani 1 1 d . . . . .
C00L C 0.5239(2) 0.94201(14) 0.61469(10) 0.0305(4) Uani 1 1 d . . . . .
H00L H 0.481191 0.996460 0.578366 0.037 Uiso 1 1 calc R U . . .
C00M C 0.6586(2) 0.78208(15) 0.72027(11) 0.0335(4) Uani 1 1 d . . . . .
H00M H 0.702215 0.726818 0.755784 0.040 Uiso 1 1 calc R U . . .
C00N C 0.2989(2) 0.28701(15) 0.53954(10) 0.0309(4) Uani 1 1 d . . . . .
H00N H 0.389535 0.245253 0.518221 0.037 Uiso 1 1 calc R U . . .
C00O C 0.0070(2) 0.29678(15) 0.58327(10) 0.0298(4) Uani 1 1 d . . . . .
H00O H -0.103162 0.262593 0.590320 0.036 Uiso 1 1 calc R U . . .
C00P C 0.1396(3) 0.23730(15) 0.55165(10) 0.0329(4) Uani 1 1 d . . . . .
H00P H 0.120965 0.161436 0.538107 0.039 Uiso 1 1 calc R U . . .
C00Q C 0.7725(2) 0.84573(16) 0.68062(11) 0.0352(4) Uani 1 1 d . . . . .
H00Q H 0.896238 0.835904 0.688601 0.042 Uiso 1 1 calc R U . . .

loop_
_atom_site_aniso_label
_atom_site_aniso_U_11
_atom_site_aniso_U_22
_atom_site_aniso_U_33
_atom_site_aniso_U_23
_atom_site_aniso_U_13
_atom_site_aniso_U_12
S001 0.0297(2) 0.0211(2) 0.0203(2) 0.00144(15) 0.00296(16) -0.00420(16)
S002 0.0313(2) 0.0221(2) 0.0230(2) -0.00237(16) 0.00289(17) -0.00021(17)
F003 0.0286(5) 0.0280(5) 0.0388(6) -0.0033(4) -0.0025(4) 0.0080(4)
O004 0.0329(7) 0.0328(7) 0.0359(7) -0.0049(5) 0.0106(5) 0.0051(5)
O005 0.0460(8) 0.0313(6) 0.0293(7) -0.0032(5) 0.0140(6) -0.0160(6)
O006 0.0391(7) 0.0285(6) 0.0323(7) 0.0031(5) -0.0049(5) 0.0059(5)
O007 0.0515(8) 0.0323(7) 0.0237(6) -0.0010(5) -0.0037(6) -0.0025(6)
O008 0.0364(8) 0.0435(8) 0.0360(7) -0.0090(6) 0.0119(6) -0.0023(6)
N009 0.0236(7) 0.0207(6) 0.0242(7) -0.0006(5) 0.0018(6) 0.0020(5)
N00A 0.0243(8) 0.0347(8) 0.0345(8) 0.0005(7) 0.0055(6) -0.0028(6)
O00B 0.0638(10) 0.0576(10) 0.0424(9) 0.0116(8) 0.0081(7) -0.0161(8)
O00C 0.0215(7) 0.0786(12) 0.0669(11) -0.0143(9) -0.0048(7) 0.0040(7)
N00D 0.0453(10) 0.0356(9) 0.0367(9) -0.0077(7) 0.0103(8) -0.0124(8)
O1 0.0397(9) 0.0717(12) 0.0777(12) 0.0131(9) 0.0060(8) -0.0219(8)
C00F 0.0245(8) 0.0220(8) 0.0185(8) 0.0000(6) 0.0007(6) -0.0042(6)
C00G 0.0223(8) 0.0297(8) 0.0188(8) 0.0009(7) 0.0022(6) -0.0027(7)
C00H 0.0276(9) 0.0232(8) 0.0332(9) -0.0008(7) -0.0019(7) 0.0001(7)
C00I 0.0237(9) 0.0306(9) 0.0255(9) -0.0017(7) 0.0055(7) -0.0050(7)
C00J 0.0281(9) 0.0190(7) 0.0267(9) -0.0038(6) -0.0012(7) -0.0037(6)
C00K 0.0340(10) 0.0250(8) 0.0288(9) -0.0072(7) 0.0051(7) -0.0095(7)
C00L 0.0386(10) 0.0228(8) 0.0294(9) -0.0003(7) -0.0025(8) -0.0019(7)
C00M 0.0316(10) 0.0282(9) 0.0391(11) 0.0025(8) -0.0075(8) -0.0008(8)
C00N 0.0357(10) 0.0302(9) 0.0278(9) -0.0046(7) 0.0077(8) 0.0011(8)
C00O 0.0311(10) 0.0329(9) 0.0256(9) -0.0001(7) 0.0042(7) -0.0132(8)
C00P 0.0463(11) 0.0253(9) 0.0274(9) -0.0038(7) 0.0057(8) -0.0081(8)
C00Q 0.0254(9) 0.0343(10) 0.0454(11) -0.0036(9) -0.0009(8) -0.0031(8)

loop_
_atom_type_symbol
_atom_type_description
_atom_type_scat_dispersion_real
_atom_type_scat_dispersion_imag
_atom_type_scat_source
C C 0.0033 0.0016 'International Tables Vol C Tables 4.2.6.8 and 6.1.1.4'
H H 0.0000 0.0000 'International Tables Vol C Tables 4.2.6.8 and 6.1.1.4'
F F 0.0171 0.0103 'International Tables Vol C Tables 4.2.6.8 and 6.1.1.4'
N N 0.0061 0.0033 'International Tables Vol C Tables 4.2.6.8 and 6.1.1.4'
O O 0.0106 0.0060 'International Tables Vol C Tables 4.2.6.8 and 6.1.1.4'
S S 0.1246 0.1234 'International Tables Vol C Tables 4.2.6.8 and 6.1.1.4'

loop_
_exptl_crystal_face_index_h
_exptl_crystal_face_index_k
_exptl_crystal_face_index_l
_exptl_crystal_face_perp_dist
0 -8 -21 0.0495
-7 -6 -16 0.1773
0 15 -12 0.0756
-11 0 5 0.2456
0 8 21 0.0449
9 4 10 0.1976
9 -5 -14 0.1791
-10 -5 9 0.2096
10 -5 -1 0.1943
0 -15 12 0.0445

loop_
_geom_angle_atom_site_label_1
_geom_angle_atom_site_label_2
_geom_angle_atom_site_label_3
_geom_angle
_geom_angle_site_symmetry_1
_geom_angle_site_symmetry_3
_geom_angle_publ_flag
O005 S001 N009 108.85(7) . . ?
O005 S001 C00F 108.68(8) . . ?
O006 S001 O005 121.29(8) . . ?
O006 S001 N009 104.91(7) . . ?
O006 S001 C00F 111.57(8) . . ?
N009 S001 C00F 99.15(7) . . ?
O004 S002 N009 103.10(7) . . ?
O004 S002 C00J 110.88(8) . . ?
O007 S002 O004 121.54(8) . . ?
O007 S002 N009 103.66(7) . . ?
O007 S002 C00J 109.89(8) . . ?
N009 S002 C00J 106.20(7) . . ?
S002 N009 S001 119.35(8) . . ?
F003 N009 S001 104.28(9) . . ?
F003 N009 S002 105.75(9) . . ?
O008 N00A O00C 125.14(16) . . ?
O008 N00A C00G 118.18(14) . . ?
O00C N00A C00G 116.61(15) . . ?
O00B N00D C00K 118.14(17) . . ?
O1 N00D O00B 123.91(18) . . ?
O1 N00D C00K 117.95(17) . . ?
C00G C00F S001 123.74(13) . . ?
C00I C00F S001 116.71(12) . . ?
C00I C00F C00G 119.33(15) . . ?
C00F C00G N00A 122.48(15) . . ?
C00O C00G N00A 116.83(15) . . ?
C00O C00G C00F 120.68(16) . . ?
C00J C00H H00H 120.7 . . ?
C00L C00H H00H 120.7 . . ?
C00L C00H C00J 118.63(16) . . ?
C00F C00I H00I 120.0 . . ?
C00F C00I C00N 119.95(16) . . ?
C00N C00I H00I 120.0 . . ?
C00H C00J S002 118.63(13) . . ?
C00H C00J C00M 122.34(17) . . ?
C00M C00J S002 119.01(13) . . ?
C00L C00K N00D 118.19(16) . . ?
C00Q C00K N00D 118.32(17) . . ?
C00Q C00K C00L 123.48(17) . . ?
C00H C00L C00K 118.35(16) . . ?
C00H C00L H00L 120.8 . . ?
C00K C00L H00L 120.8 . . ?
C00J C00M H00M 120.6 . . ?
C00Q C00M C00J 118.73(17) . . ?
C00Q C00M H00M 120.6 . . ?
C00I C00N H00N 120.1 . . ?
C00P C00N C00I 119.84(17) . . ?
C00P C00N H00N 120.1 . . ?
C00G C00O H00O 120.3 . . ?
C00G C00O C00P 119.45(16) . . ?
C00P C00O H00O 120.3 . . ?
C00N C00P C00O 120.71(16) . . ?
C00N C00P H00P 119.6 . . ?
C00O C00P H00P 119.6 . . ?
C00K C00Q H00Q 120.8 . . ?
C00M C00Q C00K 118.45(17) . . ?
C00M C00Q H00Q 120.8 . . ?

loop_
_geom_bond_atom_site_label_1
_geom_bond_atom_site_label_2
_geom_bond_distance
_geom_bond_site_symmetry_2
_geom_bond_publ_flag
S001 O005 1.4204(13) . ?
S001 O006 1.4183(13) . ?
S001 N009 1.7486(14) . ?
S001 C00F 1.7656(16) . ?
S002 O004 1.4207(13) . ?
S002 O007 1.4194(13) . ?
S002 N009 1.7354(14) . ?
S002 C00J 1.7554(17) . ?
F003 N009 1.4228(16) . ?
O008 N00A 1.2190(19) . ?
N00A O00C 1.2214(19) . ?
N00A C00G 1.476(2) . ?
O00B N00D 1.222(2) . ?
N00D O1 1.221(2) . ?
N00D C00K 1.481(2) . ?
C00F C00G 1.397(2) . ?
C00F C00I 1.387(2) . ?
C00G C00O 1.379(2) . ?
C00H H00H 0.9500 . ?
C00H C00J 1.392(2) . ?
C00H C00L 1.381(2) . ?
C00I H00I 0.9500 . ?
C00I C00N 1.392(2) . ?
C00J C00M 1.393(2) . ?
C00K C00L 1.382(2) . ?
C00K C00Q 1.380(3) . ?
C00L H00L 0.9500 . ?
C00M H00M 0.9500 . ?
C00M C00Q 1.377(3) . ?
C00N H00N 0.9500 . ?
C00N C00P 1.382(3) . ?
C00O H00O 0.9500 . ?
C00O C00P 1.383(3) . ?
C00P H00P 0.9500 . ?
C00Q H00Q 0.9500 . ?

loop_
_geom_torsion_atom_site_label_1
_geom_torsion_atom_site_label_2
_geom_torsion_atom_site_label_3
_geom_torsion_atom_site_label_4
_geom_torsion
_geom_torsion_site_symmetry_1
_geom_torsion_site_symmetry_2
_geom_torsion_site_symmetry_3
_geom_torsion_site_symmetry_4
_geom_torsion_publ_flag
S001 C00F C00G N00A -8.1(2) . . . . ?
S001 C00F C00G C00O 173.41(13) . . . . ?
S001 C00F C00I C00N -175.87(13) . . . . ?
S002 C00J C00M C00Q -179.83(14) . . . . ?
O004 S002 N009 S001 62.80(10) . . . . ?
O004 S002 N009 F003 179.71(9) . . . . ?
O004 S002 C00J C00H -15.97(16) . . . . ?
O004 S002 C00J C00M 165.26(13) . . . . ?
O005 S001 N009 S002 75.19(10) . . . . ?
O005 S001 N009 F003 -42.49(11) . . . . ?
O005 S001 C00F C00G -160.82(13) . . . . ?
O005 S001 C00F C00I 13.77(15) . . . . ?
O006 S001 N009 S002 -56.02(10) . . . . ?
O006 S001 N009 F003 -173.70(9) . . . . ?
O006 S001 C00F C00G -24.50(16) . . . . ?
O006 S001 C00F C00I 150.09(12) . . . . ?
O007 S002 N009 S001 -169.67(9) . . . . ?
O007 S002 N009 F003 -52.75(11) . . . . ?
O007 S002 C00J C00H -153.14(13) . . . . ?
O007 S002 C00J C00M 28.09(16) . . . . ?
O008 N00A C00G C00F -50.8(2) . . . . ?
O008 N00A C00G C00O 127.70(17) . . . . ?
N009 S001 C00F C00G 85.61(14) . . . . ?
N009 S001 C00F C00I -99.80(13) . . . . ?
N009 S002 C00J C00H 95.35(14) . . . . ?
N009 S002 C00J C00M -83.42(15) . . . . ?
N00A C00G C00O C00P -176.27(15) . . . . ?
O00B N00D C00K C00L -11.2(2) . . . . ?
O00B N00D C00K C00Q 169.96(17) . . . . ?
O00C N00A C00G C00F 132.04(18) . . . . ?
O00C N00A C00G C00O -49.4(2) . . . . ?
N00D C00K C00L C00H -178.25(15) . . . . ?
N00D C00K C00Q C00M 178.49(16) . . . . ?
O1 N00D C00K C00L 168.83(18) . . . . ?
O1 N00D C00K C00Q -10.0(3) . . . . ?
C00F S001 N009 S002 -171.38(9) . . . . ?
C00F S001 N009 F003 70.95(10) . . . . ?
C00F C00G C00O C00P 2.3(3) . . . . ?
C00F C00I C00N C00P 1.8(3) . . . . ?
C00G C00F C00I C00N -1.0(2) . . . . ?
C00G C00O C00P C00N -1.5(3) . . . . ?
C00H C00J C00M C00Q 1.4(3) . . . . ?
C00I C00F C00G N00A 177.44(14) . . . . ?
C00I C00F C00G C00O -1.0(2) . . . . ?
C00I C00N C00P C00O -0.6(3) . . . . ?
C00J S002 N009 S001 -53.87(10) . . . . ?
C00J S002 N009 F003 63.04(10) . . . . ?
C00J C00H C00L C00K 0.2(3) . . . . ?
C00J C00M C00Q C00K -0.7(3) . . . . ?
C00L C00H C00J S002 -179.93(13) . . . . ?
C00L C00H C00J C00M -1.2(3) . . . . ?
C00L C00K C00Q C00M -0.3(3) . . . . ?
C00Q C00K C00L C00H 0.5(3) . . . . ?
